data_1516527
loop_
_publ_author_name
'Patel, Pitambar'
'Chang, Sukbok'

_publ_section_title
;
 N-substituted hydroxylamines as synthetically versatile amino sources in
 the iridium-catalyzed mild C-h amidation reaction.
;
_journal_issue 12
_journal_name_full 'Organic letters'
_journal_page_first 3328
_journal_page_last 3331
_journal_paper_doi 10.1021/ol501338h
_journal_volume 16
_journal_year 2014
_chemical_formula_moiety 'C19 H22 N2 O4'
_chemical_formula_sum 'C19 H22 N2 O4'
_chemical_formula_weight 342.39
_chemical_name_systematic
; 
 ? 
;
_space_group_IT_number 14
_symmetry_cell_setting monoclinic
_symmetry_space_group_name_Hall '-P 2ybc'
_symmetry_space_group_name_H-M 'P 1 21/c 1'
_atom_sites_solution_hydrogens geom
_atom_sites_solution_primary direct
_atom_sites_solution_secondary difmap
_audit_creation_method SHELXL-97
_cell_angle_alpha 90.00
_cell_angle_beta 94.898(4)
_cell_angle_gamma 90.00
_cell_formula_units_Z 4
_cell_length_a 7.297(2)
_cell_length_b 12.192(4)
_cell_length_c 19.971(6)
_cell_measurement_reflns_used 23250
_cell_measurement_temperature 120(2)
_cell_measurement_theta_max 29.24
_cell_measurement_theta_min 1.96
_cell_volume 1770.2(9)
_computing_cell_refinement 'Bruker SMART'
_computing_data_collection 'Bruker SMART'
_computing_data_reduction 'Bruker SAINT'
_computing_molecular_graphics 'Bruker SHELXTL'
_computing_publication_material 'Bruker SHELXTL'
_computing_structure_refinement 'SHELXL-97 (Sheldrick, 1997)'
_computing_structure_solution 'SHELXS-97 (Sheldrick, 1990)'
_diffrn_ambient_temperature 120(2)
_diffrn_measured_fraction_theta_full 0.999
_diffrn_measured_fraction_theta_max 0.921
_diffrn_measurement_device_type 'CCD area detector'
_diffrn_measurement_method 'phi and omega scans'
_diffrn_radiation_monochromator graphite
_diffrn_radiation_source 'fine-focus sealed tube'
_diffrn_radiation_type MoK\a
_diffrn_radiation_wavelength 0.71073
_diffrn_reflns_av_R_equivalents 0.0452
_diffrn_reflns_av_sigmaI/netI 0.0377
_diffrn_reflns_limit_h_max 9
_diffrn_reflns_limit_h_min -9
_diffrn_reflns_limit_k_max 16
_diffrn_reflns_limit_k_min -16
_diffrn_reflns_limit_l_max 27
_diffrn_reflns_limit_l_min -27
_diffrn_reflns_number 23250
_diffrn_reflns_theta_full 25.00
_diffrn_reflns_theta_max 29.24
_diffrn_reflns_theta_min 1.96
_exptl_absorpt_coefficient_mu 0.091
_exptl_absorpt_correction_T_max 0.9937
_exptl_absorpt_correction_T_min 0.9830
_exptl_absorpt_correction_type multi-scan
_exptl_absorpt_process_details SADABS
_exptl_crystal_colour white
_exptl_crystal_density_diffrn 1.285
_exptl_crystal_density_meas ?
_exptl_crystal_density_method 'not measured'
_exptl_crystal_description platy
_exptl_crystal_F_000 728
_exptl_crystal_size_max 0.19
_exptl_crystal_size_mid 0.08
_exptl_crystal_size_min 0.07
_refine_diff_density_max 0.467
_refine_diff_density_min -0.381
_refine_diff_density_rms 0.100
_refine_ls_extinction_method none
_refine_ls_goodness_of_fit_ref 1.176
_refine_ls_hydrogen_treatment constr
_refine_ls_matrix_type full
_refine_ls_number_parameters 226
_refine_ls_number_reflns 4428
_refine_ls_number_restraints 0
_refine_ls_restrained_S_all 1.176
_refine_ls_R_factor_all 0.0943
_refine_ls_R_factor_gt 0.0708
_refine_ls_shift/su_max 0.000
_refine_ls_shift/su_mean 0.000
_refine_ls_structure_factor_coef Fsqd
_refine_ls_weighting_details 'calc w=1/[\s^2^(Fo^2^)+(0.0813P)^2^+4.0802P] where P=(Fo^2^+2Fc^2^)/3'
_refine_ls_weighting_scheme calc
_refine_ls_wR_factor_gt 0.2269
_refine_ls_wR_factor_ref 0.2463
_reflns_number_gt 3283
_reflns_number_total 4428
_reflns_threshold_expression >2sigma(I)
_cod_data_source_file ol501338h_si_002.cif
_cod_data_source_block 0120b-1
_cod_depositor_comments
;
The following automatic conversions were performed:

'_symmetry_cell_setting' value 'Monoclinic' changed to 'monoclinic'
according to
/usr/data/users/saulius/crontab/automatic-downloads/rss-feeds/ACS/lib/dictionaries/cif_core.dic
dictionary named 'cif_core.dic' version 2.4.2 from 2011-04-26.

Automatic conversion script
Id: cif_fix_values 2281 2013-09-26 08:29:07Z andrius 

 Adding full bibliography for 1516527--1516529.cif.

The following automatic conversions were performed:

'_exptl_crystal_density_meas' value 'not measured' was changed to '?'
- the value is perceived as not measured.

Automatic conversion script
Id: cif_fix_values 3008 2015-01-20 13:52:24Z robertas 
;
_cod_original_sg_symbol_H-M P2(1)/c
_cod_database_code 1516527

loop_
_symmetry_equiv_pos_as_xyz
'x, y, z'
'-x, y+1/2, -z+1/2'
'-x, -y, -z'
'x, -y-1/2, z-1/2'

loop_
_atom_site_label
_atom_site_type_symbol
_atom_site_fract_x
_atom_site_fract_y
_atom_site_fract_z
_atom_site_U_iso_or_equiv
_atom_site_adp_type
_atom_site_occupancy
_atom_site_symmetry_multiplicity
_atom_site_calc_flag
_atom_site_refinement_flags
O2 O 0.2611(3) 0.94814(16) 0.03541(10) 0.0216(5) Uani 1 1 d .
O1 O 0.2937(4) 0.85584(19) 0.13452(11) 0.0346(6) Uani 1 1 d .
O4 O 0.1975(3) 0.38514(18) 0.22150(11) 0.0278(5) Uani 1 1 d .
O3 O 0.1482(5) 0.5600(2) 0.24894(12) 0.0437(7) Uani 1 1 d .
N1 N 0.2081(4) 0.6982(2) -0.09425(12) 0.0234(6) Uani 1 1 d .
C11 C 0.2325(4) 0.6579(2) 0.05172(14) 0.0199(6) Uani 1 1 d .
N2 N 0.2421(4) 0.7684(2) 0.03277(12) 0.0225(6) Uani 1 1 d .
H2B H 0.2299 0.7820 -0.0107 0.027 Uiso 1 1 calc R
C8 C 0.2054(4) 0.4356(3) 0.08713(15) 0.0236(6) Uani 1 1 d .
H8A H 0.1967 0.3604 0.0990 0.028 Uiso 1 1 calc R
C6 C 0.2417(4) 0.5754(2) 0.00175(14) 0.0195(6) Uani 1 1 d .
C12 C 0.2680(4) 0.8573(2) 0.07402(14) 0.0211(6) Uani 1 1 d .
C5 C 0.2637(4) 0.5995(2) -0.07066(14) 0.0201(6) Uani 1 1 d .
C1 C 0.2210(5) 0.7205(3) -0.15942(15) 0.0264(7) Uani 1 1 d .
H1A H 0.1818 0.7905 -0.1759 0.032 Uiso 1 1 calc R
C10 C 0.2099(4) 0.6269(2) 0.11773(14) 0.0220(6) Uani 1 1 d .
H10A H 0.2029 0.6819 0.1511 0.026 Uiso 1 1 calc R
C7 C 0.2261(4) 0.4659(3) 0.02138(15) 0.0236(6) Uani 1 1 d .
H7A H 0.2299 0.4101 -0.0117 0.028 Uiso 1 1 calc R
C9 C 0.1975(4) 0.5174(2) 0.13554(14) 0.0212(6) Uani 1 1 d .
C4 C 0.3374(4) 0.5215(3) -0.11203(15) 0.0247(6) Uani 1 1 d .
H4A H 0.3805 0.4530 -0.0943 0.030 Uiso 1 1 calc R
C17 C 0.1785(5) 0.4915(3) 0.20741(15) 0.0251(7) Uani 1 1 d .
C2 C 0.2888(5) 0.6465(3) -0.20408(15) 0.0281(7) Uani 1 1 d .
H2A H 0.2951 0.6649 -0.2501 0.034 Uiso 1 1 calc R
C3 C 0.3466(5) 0.5458(3) -0.17945(16) 0.0286(7) Uani 1 1 d .
H3A H 0.3927 0.4929 -0.2086 0.034 Uiso 1 1 calc R
C13 C 0.2703(4) 1.0583(2) 0.06622(15) 0.0225(6) Uani 1 1 d .
C18 C 0.1836(6) 0.3550(3) 0.29137(17) 0.0353(8) Uani 1 1 d .
H18A H 0.0558 0.3651 0.3034 0.042 Uiso 1 1 calc R
H18B H 0.2659 0.4016 0.3213 0.042 Uiso 1 1 calc R
C14 C 0.1067(5) 1.0749(3) 0.10775(18) 0.0315(7) Uani 1 1 d .
H14A H -0.0077 1.0624 0.0794 0.047 Uiso 1 1 calc R
H14B H 0.1081 1.1500 0.1252 0.047 Uiso 1 1 calc R
H14C H 0.1146 1.0229 0.1453 0.047 Uiso 1 1 calc R
C15 C 0.4524(5) 1.0760(3) 0.10757(18) 0.0329(8) Uani 1 1 d .
H15A H 0.5538 1.0640 0.0792 0.049 Uiso 1 1 calc R
H15B H 0.4629 1.0242 0.1452 0.049 Uiso 1 1 calc R
H15C H 0.4579 1.1512 0.1250 0.049 Uiso 1 1 calc R
C16 C 0.2560(5) 1.1329(3) 0.00476(17) 0.0315(8) Uani 1 1 d .
H16A H 0.1381 1.1202 -0.0214 0.047 Uiso 1 1 calc R
H16B H 0.3569 1.1167 -0.0231 0.047 Uiso 1 1 calc R
H16C H 0.2637 1.2096 0.0193 0.047 Uiso 1 1 calc R
C19 C 0.2387(7) 0.2372(3) 0.2990(2) 0.0478(10) Uani 1 1 d .
H19A H 0.2299 0.2141 0.3456 0.072 Uiso 1 1 calc R
H19B H 0.3657 0.2283 0.2874 0.072 Uiso 1 1 calc R
H19C H 0.1567 0.1919 0.2690 0.072 Uiso 1 1 calc R

loop_
_atom_site_aniso_label
_atom_site_aniso_U_11
_atom_site_aniso_U_22
_atom_site_aniso_U_33
_atom_site_aniso_U_23
_atom_site_aniso_U_13
_atom_site_aniso_U_12
O2 0.0342(12) 0.0133(10) 0.0176(9) -0.0002(8) 0.0040(8) -0.0008(8)
O1 0.0661(18) 0.0205(12) 0.0170(10) 0.0000(9) 0.0017(10) -0.0046(11)
O4 0.0400(13) 0.0194(11) 0.0247(11) 0.0073(9) 0.0064(9) 0.0007(10)
O3 0.088(2) 0.0236(13) 0.0216(12) -0.0004(10) 0.0143(13) 0.0010(13)
N1 0.0305(14) 0.0211(13) 0.0188(12) 0.0001(10) 0.0023(10) -0.0016(11)
C11 0.0241(14) 0.0162(14) 0.0194(13) -0.0002(10) 0.0018(11) 0.0000(11)
N2 0.0381(15) 0.0144(12) 0.0154(11) 0.0001(9) 0.0040(10) -0.0005(11)
C8 0.0281(16) 0.0182(14) 0.0246(14) 0.0012(11) 0.0030(12) -0.0022(12)
C6 0.0216(14) 0.0188(14) 0.0180(13) -0.0008(10) 0.0013(10) 0.0005(11)
C12 0.0290(15) 0.0156(14) 0.0189(13) -0.0003(10) 0.0038(11) 0.0012(11)
C5 0.0214(14) 0.0192(14) 0.0194(13) -0.0018(11) -0.0006(10) -0.0031(11)
C1 0.0340(17) 0.0262(17) 0.0191(14) 0.0011(12) 0.0018(12) 0.0002(13)
C10 0.0298(16) 0.0172(14) 0.0194(13) -0.0007(11) 0.0052(11) 0.0026(12)
C7 0.0289(16) 0.0179(15) 0.0239(14) -0.0022(11) 0.0011(12) 0.0000(12)
C9 0.0250(15) 0.0196(15) 0.0194(13) 0.0028(11) 0.0042(11) 0.0003(11)
C4 0.0278(16) 0.0229(16) 0.0233(14) -0.0021(12) 0.0019(12) 0.0012(12)
C17 0.0323(17) 0.0201(15) 0.0230(14) 0.0049(12) 0.0029(12) -0.0006(12)
C2 0.0327(17) 0.0340(18) 0.0174(13) -0.0012(12) 0.0006(12) -0.0055(14)
C3 0.0312(17) 0.0329(18) 0.0224(14) -0.0080(13) 0.0065(12) 0.0008(14)
C13 0.0309(16) 0.0124(13) 0.0248(14) -0.0027(11) 0.0055(12) 0.0004(12)
C18 0.053(2) 0.0294(18) 0.0237(16) 0.0083(13) 0.0033(15) -0.0066(16)
C14 0.0371(19) 0.0224(16) 0.0370(18) -0.0031(13) 0.0150(14) 0.0014(14)
C15 0.0364(19) 0.0280(18) 0.0340(17) -0.0079(14) 0.0009(14) -0.0055(14)
C16 0.046(2) 0.0178(15) 0.0314(17) 0.0020(13) 0.0086(15) 0.0008(14)
C19 0.062(3) 0.032(2) 0.049(2) 0.0185(18) 0.002(2) 0.0028(19)

loop_
_atom_type_symbol
_atom_type_description
_atom_type_scat_dispersion_real
_atom_type_scat_dispersion_imag
_atom_type_scat_source
C C 0.0033 0.0016 'International Tables Vol C Tables 4.2.6.8 and 6.1.1.4'
H H 0.0000 0.0000 'International Tables Vol C Tables 4.2.6.8 and 6.1.1.4'
N N 0.0061 0.0033 'International Tables Vol C Tables 4.2.6.8 and 6.1.1.4'
O O 0.0106 0.0060 'International Tables Vol C Tables 4.2.6.8 and 6.1.1.4'

loop_
_geom_angle_atom_site_label_1
_geom_angle_atom_site_label_2
_geom_angle_atom_site_label_3
_geom_angle
C12 O2 C13 120.7(2)
C17 O4 C18 115.7(3)
C1 N1 C5 118.6(3)
C10 C11 N2 121.8(3)
C10 C11 C6 119.2(3)
N2 C11 C6 118.9(3)
C12 N2 C11 127.4(2)
C7 C8 C9 118.8(3)
C7 C6 C11 117.9(3)
C7 C6 C5 118.4(3)
C11 C6 C5 123.7(3)
O1 C12 O2 125.4(3)
O1 C12 N2 126.5(3)
O2 C12 N2 108.1(2)
N1 C5 C4 121.5(3)
N1 C5 C6 117.4(3)
C4 C5 C6 121.1(3)
N1 C1 C2 123.4(3)
C9 C10 C11 121.2(3)
C8 C7 C6 122.6(3)
C10 C9 C8 120.2(3)
C10 C9 C17 117.7(3)
C8 C9 C17 122.0(3)
C3 C4 C5 118.8(3)
O3 C17 O4 123.2(3)
O3 C17 C9 123.6(3)
O4 C17 C9 113.2(3)
C3 C2 C1 117.7(3)
C2 C3 C4 120.0(3)
O2 C13 C15 111.3(3)
O2 C13 C16 102.1(2)
C15 C13 C16 110.5(3)
O2 C13 C14 109.7(2)
C15 C13 C14 112.0(3)
C16 C13 C14 110.8(3)
O4 C18 C19 107.4(3)

loop_
_geom_bond_atom_site_label_1
_geom_bond_atom_site_label_2
_geom_bond_distance
O2 C12 1.348(3)
O2 C13 1.476(3)
O1 C12 1.207(4)
O4 C17 1.332(4)
O4 C18 1.455(4)
O3 C17 1.210(4)
N1 C1 1.341(4)
N1 C5 1.343(4)
C11 C10 1.394(4)
C11 N2 1.403(4)
C11 C6 1.422(4)
N2 C12 1.364(4)
C8 C7 1.385(4)
C8 C9 1.394(4)
C6 C7 1.400(4)
C6 C5 1.497(4)
C5 C4 1.397(4)
C1 C2 1.389(5)
C10 C9 1.387(4)
C9 C17 1.487(4)
C4 C3 1.386(4)
C2 C3 1.376(5)
C13 C15 1.518(5)
C13 C16 1.524(4)
C13 C14 1.524(4)
C18 C19 1.496(5)
